data_7017665
loop_
_publ_author_name
'Mukherjee, Sandip'
'Patil, Yogesh P.'
'Mukherjee, Partha Sarathi'

_publ_section_title
;
 Cu(II)-azide polymers with various molar equivalents of blocking diamine
 ligands: synthesis, structures, magnetic properties with DFT studies.
;
_journal_issue 1
_journal_name_full 'Dalton transactions (Cambridge, England : 2003)'
_journal_page_first 54
_journal_page_last 64
_journal_paper_doi 10.1039/c1dt11312g
_journal_volume 41
_journal_year 2012
_chemical_formula_moiety 'C8 H24 Cu5 N34'
_chemical_formula_sum 'C8 H24 Cu5 N34'
_chemical_formula_weight 914.31
_chemical_name_systematic
;
?
;
_space_group_IT_number 2
_symmetry_cell_setting triclinic
_symmetry_space_group_name_Hall '-P 1'
_symmetry_space_group_name_H-M 'P -1'
_atom_sites_solution_hydrogens geom
_atom_sites_solution_primary direct
_atom_sites_solution_secondary difmap
_audit_creation_method SHELXL-97
_cell_angle_alpha 113.678(2)
_cell_angle_beta 92.067(2)
_cell_angle_gamma 93.776(2)
_cell_formula_units_Z 1
_cell_length_a 7.6737(3)
_cell_length_b 9.4801(4)
_cell_length_c 11.3796(5)
_cell_measurement_reflns_used 4513
_cell_measurement_temperature 293(2)
_cell_measurement_theta_max 30.5
_cell_measurement_theta_min 2.3
_cell_volume 754.73(6)
_computing_cell_refinement 'Bruker SMART'
_computing_data_collection 'Bruker SMART'
_computing_data_reduction 'Bruker SAINT'
_computing_molecular_graphics 'ORTEP-3 for Windows (Farrugia, 1999)'
_computing_publication_material WinGX
_computing_structure_refinement 'SHELXL97 (Sheldrick, 2008)'
_computing_structure_solution 'SHELXS97 (Sheldrick, 2008)'
_diffrn_ambient_temperature 293(2)
_diffrn_measured_fraction_theta_full 0.983
_diffrn_measured_fraction_theta_max 0.983
_diffrn_radiation_monochromator graphite
_diffrn_radiation_source 'fine-focus sealed tube'
_diffrn_radiation_type MoK\a
_diffrn_radiation_wavelength 0.71073
_diffrn_reflns_av_R_equivalents 0.0246
_diffrn_reflns_av_sigmaI/netI 0.0320
_diffrn_reflns_limit_h_max 10
_diffrn_reflns_limit_h_min -5
_diffrn_reflns_limit_k_max 13
_diffrn_reflns_limit_k_min -13
_diffrn_reflns_limit_l_max 16
_diffrn_reflns_limit_l_min -15
_diffrn_reflns_number 11543
_diffrn_reflns_theta_full 30.50
_diffrn_reflns_theta_max 30.50
_diffrn_reflns_theta_min 2.35
_exptl_absorpt_coefficient_mu 3.534
_exptl_absorpt_correction_T_max 0.7461
_exptl_absorpt_correction_T_min 0.5790
_exptl_absorpt_correction_type empirical
_exptl_absorpt_process_details SADABS
_exptl_crystal_colour black
_exptl_crystal_density_diffrn 2.012
_exptl_crystal_density_method 'not measured'
_exptl_crystal_description rectangular
_exptl_crystal_F_000 455
_exptl_crystal_size_max 0.34
_exptl_crystal_size_mid 0.28
_exptl_crystal_size_min 0.24
_refine_diff_density_max 0.645
_refine_diff_density_min -0.389
_refine_diff_density_rms 0.076
_refine_ls_extinction_method none
_refine_ls_goodness_of_fit_ref 1.041
_refine_ls_hydrogen_treatment constr
_refine_ls_matrix_type full
_refine_ls_number_parameters 214
_refine_ls_number_reflns 4513
_refine_ls_number_restraints 0
_refine_ls_restrained_S_all 1.041
_refine_ls_R_factor_all 0.0380
_refine_ls_R_factor_gt 0.0279
_refine_ls_shift/su_max 0.001
_refine_ls_shift/su_mean 0.000
_refine_ls_structure_factor_coef Fsqd
_refine_ls_weighting_details 'calc w=1/[\s^2^(Fo^2^)+(0.0370P)^2^+0.0000P] where P=(Fo^2^+2Fc^2^)/3'
_refine_ls_weighting_scheme calc
_refine_ls_wR_factor_gt 0.0677
_refine_ls_wR_factor_ref 0.0714
_reflns_number_gt 3660
_reflns_number_total 4513
_reflns_threshold_expression >2\s(I)
_cod_data_source_file c1dt11312g.txt
_cod_data_source_block complex3
_cod_original_cell_volume 754.73(5)
_cod_database_code 7017665

loop_
_symmetry_equiv_pos_as_xyz
'x, y, z'
'-x, -y, -z'

loop_
_atom_site_label
_atom_site_type_symbol
_atom_site_fract_x
_atom_site_fract_y
_atom_site_fract_z
_atom_site_U_iso_or_equiv
_atom_site_adp_type
_atom_site_occupancy
_atom_site_symmetry_multiplicity
_atom_site_calc_flag
_atom_site_refinement_flags
Cu1 Cu 0.18929(3) 0.36741(3) 0.32068(2) 0.02734(7) Uani 1 1 d .
Cu2 Cu 0.14263(3) 0.09736(3) 0.44589(2) 0.02466(7) Uani 1 1 d .
Cu3 Cu 0.5000 0.0000 0.5000 0.02559(8) Uani 1 2 d S
N1 N 0.1918(2) 0.3395(2) 0.13285(16) 0.0328(4) Uani 1 1 d .
N2 N 0.4412(2) 0.3248(2) 0.30563(17) 0.0346(4) Uani 1 1 d .
H2A H 0.5072 0.4009 0.3696 0.042 Uiso 1 1 calc R
H2B H 0.4557 0.2352 0.3131 0.042 Uiso 1 1 calc R
N3 N 0.2261(2) 0.4166(2) 0.50974(16) 0.0314(4) Uani 1 1 d .
N4 N 0.13256(19) 0.48673(18) 0.58731(15) 0.0247(3) Uani 1 1 d .
N5 N 0.0476(2) 0.5545(2) 0.67111(17) 0.0347(4) Uani 1 1 d .
N6 N 0.0465(2) 0.1202(2) 0.29388(17) 0.0324(4) Uani 1 1 d .
N7 N -0.1069(2) 0.0910(2) 0.25843(16) 0.0316(4) Uani 1 1 d .
N8 N -0.2513(3) 0.0646(3) 0.2198(2) 0.0538(6) Uani 1 1 d .
N9 N -0.0456(2) 0.1675(2) 0.56393(17) 0.0324(4) Uani 1 1 d .
N10 N -0.1731(2) 0.22855(19) 0.55194(17) 0.0288(3) Uani 1 1 d .
N11 N -0.2989(3) 0.2846(3) 0.5464(2) 0.0511(5) Uani 1 1 d .
N12 N 0.3567(2) 0.0079(2) 0.35385(15) 0.0292(4) Uani 1 1 d .
N13 N 0.3488(2) -0.0756(2) 0.24009(17) 0.0332(4) Uani 1 1 d .
N14 N 0.3392(3) -0.1493(3) 0.1335(2) 0.0651(7) Uani 1 1 d .
N15 N 0.3121(2) 0.1192(2) 0.59305(16) 0.0294(4) Uani 1 1 d .
N16 N 0.3108(2) 0.2225(2) 0.69711(18) 0.0345(4) Uani 1 1 d .
N17 N 0.3048(4) 0.3213(3) 0.7950(2) 0.0692(7) Uani 1 1 d .
C1 C 0.3485(3) 0.2546(4) 0.0849(2) 0.0571(7) Uani 1 1 d .
H1A H 0.3210 0.1457 0.0647 0.069 Uiso 1 1 calc R
H1B H 0.3795 0.2645 0.0065 0.069 Uiso 1 1 calc R
C2 C 0.4984(3) 0.3150(4) 0.1811(2) 0.0524(7) Uani 1 1 d .
H2C H 0.5918 0.2469 0.1549 0.063 Uiso 1 1 calc R
H2D H 0.5426 0.4165 0.1883 0.063 Uiso 1 1 calc R
C3 C 0.2071(4) 0.4926(3) 0.1283(3) 0.0579(7) Uani 1 1 d .
H3A H 0.3076 0.5532 0.1818 0.087 Uiso 1 1 calc R
H3B H 0.1037 0.5438 0.1588 0.087 Uiso 1 1 calc R
H3C H 0.2200 0.4808 0.0413 0.087 Uiso 1 1 calc R
C4 C 0.0376(3) 0.2482(4) 0.0513(2) 0.0581(7) Uani 1 1 d .
H4A H 0.0269 0.1479 0.0537 0.087 Uiso 1 1 calc R
H4B H 0.0502 0.2370 -0.0355 0.087 Uiso 1 1 calc R
H4C H -0.0654 0.2999 0.0825 0.087 Uiso 1 1 calc R

loop_
_atom_site_aniso_label
_atom_site_aniso_U_11
_atom_site_aniso_U_22
_atom_site_aniso_U_33
_atom_site_aniso_U_23
_atom_site_aniso_U_13
_atom_site_aniso_U_12
Cu1 0.02219(12) 0.03623(15) 0.02546(13) 0.01348(10) 0.00353(9) 0.00773(9)
Cu2 0.01647(11) 0.03265(14) 0.02758(13) 0.01415(10) 0.00192(8) 0.00771(9)
Cu3 0.01617(14) 0.0387(2) 0.02427(16) 0.01418(14) 0.00120(11) 0.00935(13)
N1 0.0288(8) 0.0439(11) 0.0280(9) 0.0158(8) 0.0047(7) 0.0091(7)
N2 0.0233(8) 0.0451(11) 0.0355(10) 0.0157(8) 0.0028(7) 0.0060(7)
N3 0.0265(8) 0.0402(10) 0.0288(9) 0.0142(8) 0.0033(7) 0.0094(7)
N4 0.0197(7) 0.0281(8) 0.0278(8) 0.0133(7) -0.0045(6) 0.0020(6)
N5 0.0307(9) 0.0428(11) 0.0293(9) 0.0116(8) 0.0025(7) 0.0133(8)
N6 0.0236(8) 0.0433(11) 0.0375(10) 0.0236(8) -0.0033(7) 0.0074(7)
N7 0.0314(9) 0.0345(10) 0.0327(9) 0.0177(8) -0.0036(7) 0.0040(7)
N8 0.0343(11) 0.0690(15) 0.0650(15) 0.0376(12) -0.0156(10) -0.0078(10)
N9 0.0203(8) 0.0398(10) 0.0406(10) 0.0188(8) 0.0074(7) 0.0089(7)
N10 0.0216(7) 0.0276(9) 0.0370(9) 0.0127(7) 0.0044(7) 0.0025(6)
N11 0.0335(10) 0.0588(14) 0.0697(15) 0.0323(12) 0.0087(10) 0.0202(10)
N12 0.0213(7) 0.0444(10) 0.0242(8) 0.0146(7) 0.0027(6) 0.0134(7)
N13 0.0228(8) 0.0444(11) 0.0336(10) 0.0162(8) 0.0015(7) 0.0086(7)
N14 0.0532(14) 0.0874(19) 0.0349(12) 0.0030(12) -0.0006(10) 0.0158(13)
N15 0.0204(7) 0.0398(10) 0.0258(8) 0.0098(7) 0.0002(6) 0.0108(7)
N16 0.0316(9) 0.0406(11) 0.0331(10) 0.0164(8) 0.0002(7) 0.0084(8)
N17 0.0905(19) 0.0641(17) 0.0363(13) 0.0009(12) -0.0005(12) 0.0239(14)
C1 0.0534(15) 0.085(2) 0.0375(13) 0.0246(14) 0.0144(11) 0.0334(15)
C2 0.0339(12) 0.087(2) 0.0549(16) 0.0443(15) 0.0174(11) 0.0243(13)
C3 0.082(2) 0.0552(17) 0.0484(15) 0.0312(13) 0.0146(14) 0.0157(15)
C4 0.0526(16) 0.078(2) 0.0321(13) 0.0130(13) -0.0049(11) -0.0103(14)

loop_
_atom_type_symbol
_atom_type_description
_atom_type_scat_dispersion_real
_atom_type_scat_dispersion_imag
_atom_type_scat_source
C C 0.0033 0.0016 'International Tables Vol C Tables 4.2.6.8 and 6.1.1.4'
H H 0.0000 0.0000 'International Tables Vol C Tables 4.2.6.8 and 6.1.1.4'
N N 0.0061 0.0033 'International Tables Vol C Tables 4.2.6.8 and 6.1.1.4'
Cu Cu 0.3201 1.2651 'International Tables Vol C Tables 4.2.6.8 and 6.1.1.4'

loop_
_geom_angle_atom_site_label_1
_geom_angle_atom_site_label_2
_geom_angle_atom_site_label_3
_geom_angle
_geom_angle_site_symmetry_1
_geom_angle_site_symmetry_3
N5 Cu1 N2 168.93(8) 2_566 .
N5 Cu1 N3 96.30(7) 2_566 .
N2 Cu1 N3 87.58(7) . .
N5 Cu1 N1 89.42(7) 2_566 .
N2 Cu1 N1 85.40(7) . .
N3 Cu1 N1 170.20(7) . .
N5 Cu1 N6 88.06(7) 2_566 .
N2 Cu1 N6 102.49(7) . .
N3 Cu1 N6 87.78(6) . .
N1 Cu1 N6 100.40(7) . .
N6 Cu2 N9 101.56(7) . .
N6 Cu2 N15 159.79(7) . .
N9 Cu2 N15 90.89(7) . .
N6 Cu2 N12 91.03(7) . .
N9 Cu2 N12 167.11(7) . .
N15 Cu2 N12 77.81(6) . .
N15 Cu3 N15 180.00(10) 2_656 .
N15 Cu3 N12 80.00(6) 2_656 2_656
N15 Cu3 N12 100.00(6) . 2_656
N15 Cu3 N12 100.00(6) 2_656 .
N15 Cu3 N12 80.00(6) . .
N12 Cu3 N12 180.0 2_656 .
C4 N1 C3 109.0(2) . .
C4 N1 C1 108.3(2) . .
C3 N1 C1 111.5(2) . .
C4 N1 Cu1 114.35(14) . .
C3 N1 Cu1 108.98(14) . .
C1 N1 Cu1 104.63(14) . .
C2 N2 Cu1 110.28(13) . .
C2 N2 H2A 109.6 . .
Cu1 N2 H2A 109.6 . .
C2 N2 H2B 109.6 . .
Cu1 N2 H2B 109.6 . .
H2A N2 H2B 108.1 . .
N4 N3 Cu1 124.09(14) . .
N5 N4 N3 174.87(19) . .
N4 N5 Cu1 133.97(15) . 2_566
N7 N6 Cu2 122.53(14) . .
N7 N6 Cu1 119.03(14) . .
Cu2 N6 Cu1 101.58(7) . .
N8 N7 N6 176.8(2) . .
N10 N9 Cu2 128.67(15) . .
N11 N10 N9 175.7(2) . .
N13 N12 Cu3 130.20(14) . .
N13 N12 Cu2 122.23(13) . .
Cu3 N12 Cu2 99.64(7) . .
N14 N13 N12 177.7(2) . .
N16 N15 Cu3 132.20(14) . .
N16 N15 Cu2 121.99(13) . .
Cu3 N15 Cu2 101.02(7) . .
N17 N16 N15 178.0(2) . .
C2 C1 N1 111.3(2) . .
C2 C1 H1A 109.4 . .
N1 C1 H1A 109.4 . .
C2 C1 H1B 109.4 . .
N1 C1 H1B 109.4 . .
H1A C1 H1B 108.0 . .
N2 C2 C1 108.95(19) . .
N2 C2 H2C 109.9 . .
C1 C2 H2C 109.9 . .
N2 C2 H2D 109.9 . .
C1 C2 H2D 109.9 . .
H2C C2 H2D 108.3 . .
N1 C3 H3A 109.5 . .
N1 C3 H3B 109.5 . .
H3A C3 H3B 109.5 . .
N1 C3 H3C 109.5 . .
H3A C3 H3C 109.5 . .
H3B C3 H3C 109.5 . .
N1 C4 H4A 109.5 . .
N1 C4 H4B 109.5 . .
H4A C4 H4B 109.5 . .
N1 C4 H4C 109.5 . .
H4A C4 H4C 109.5 . .
H4B C4 H4C 109.5 . .

loop_
_geom_bond_atom_site_label_1
_geom_bond_atom_site_label_2
_geom_bond_distance
_geom_bond_site_symmetry_2
Cu1 N5 1.9991(17) 2_566
Cu1 N2 2.0005(16) .
Cu1 N3 2.0147(17) .
Cu1 N1 2.0465(17) .
Cu1 N6 2.4185(18) .
Cu2 N6 1.9527(16) .
Cu2 N9 1.9700(16) .
Cu2 N15 2.0165(16) .
Cu2 N12 2.0268(15) .
Cu3 N15 1.9602(15) 2_656
Cu3 N15 1.9602(15) .
Cu3 N12 1.9901(16) 2_656
Cu3 N12 1.9901(16) .
N1 C4 1.467(3) .
N1 C3 1.470(3) .
N1 C1 1.488(3) .
N2 C2 1.467(3) .
N2 H2A 0.9000 .
N2 H2B 0.9000 .
N3 N4 1.172(2) .
N4 N5 1.164(2) .
N5 Cu1 1.9991(17) 2_566
N6 N7 1.208(2) .
N7 N8 1.150(2) .
N9 N10 1.200(2) .
N10 N11 1.144(2) .
N12 N13 1.213(2) .
N13 N14 1.127(3) .
N15 N16 1.197(2) .
N16 N17 1.136(3) .
C1 C2 1.473(4) .
C1 H1A 0.9700 .
C1 H1B 0.9700 .
C2 H2C 0.9700 .
C2 H2D 0.9700 .
C3 H3A 0.9600 .
C3 H3B 0.9600 .
C3 H3C 0.9600 .
C4 H4A 0.9600 .
C4 H4B 0.9600 .
C4 H4C 0.9600 .
